data_7050952
loop_
_publ_author_name
'Jones, Cameron'
'Junk, Peter'
'Richards, Anne F.'
'Waugh, M.'

_publ_section_title
;
The interaction of phosphavinyl Grignard reagents with group 15 halides:
synthesis and structural characterization of novel heterocyclic and
heterocage compounds
;
_journal_name_full 'New Journal of Chemistry'
_journal_paper_doi 10.1039/b204663f
_journal_year 2002
_chemical_formula_sum 'C28 H51 P3'
_chemical_formula_weight 480.60
_space_group_IT_number 2
_symmetry_cell_setting triclinic
_symmetry_space_group_name_Hall '-P 1'
_symmetry_space_group_name_H-M 'P -1'
_cell_angle_alpha 72.31(3)
_cell_angle_beta 89.79(3)
_cell_angle_gamma 66.25(3)
_cell_formula_units_Z 2
_cell_length_a 10.012(4)
_cell_length_b 10.877(4)
_cell_length_c 15.047(7)
_cell_measurement_temperature 150(2)
_cell_volume 1415.7(10)
_diffrn_ambient_temperature 293(2)
_exptl_crystal_density_diffrn 1.127
_cod_database_code 7050952

loop_
_symmetry_equiv_pos_as_xyz
'x, y, z'
'-x, -y, -z'

loop_
_atom_site_label
_atom_site_type_symbol
_atom_site_fract_x
_atom_site_fract_y
_atom_site_fract_z
_atom_site_U_iso_or_equiv
_atom_site_adp_type
_atom_site_occupancy
_atom_site_symmetry_multiplicity
_atom_site_calc_flag
_atom_site_refinement_flags
_atom_site_disorder_assembly
_atom_site_disorder_group
P1 P 0.00410(11) 0.47881(11) 0.78903(8) 0.0194(3) Uani 1 1 d . . .
P2 P 0.08570(11) 0.42447(11) 0.66398(7) 0.0188(3) Uani 1 1 d . . .
P3 P 0.33042(11) 0.27614(11) 0.84859(8) 0.0194(3) Uani 1 1 d . . .
C1 C 0.1987(4) 0.4662(4) 0.8010(3) 0.0189(9) Uani 1 1 d . . .
C2 C 0.2631(4) 0.3954(4) 0.7241(3) 0.0178(9) Uani 1 1 d . . .
C3 C -0.1405(4) 0.6651(4) 0.7242(3) 0.0215(9) Uani 1 1 d . . .
H3 H -0.0962 0.7193 0.6797 0.026 Uiso 1 1 calc R . .
C4 C -0.2124(5) 0.7431(4) 0.7929(3) 0.0341(11) Uani 1 1 d . . .
H4A H -0.2492 0.6851 0.8395 0.041 Uiso 1 1 calc R . .
H4B H -0.1390 0.7568 0.8257 0.041 Uiso 1 1 calc R . .
C5 C -0.3385(5) 0.8869(4) 0.7424(3) 0.0345(11) Uani 1 1 d . . .
H5A H -0.3833 0.9323 0.7880 0.041 Uiso 1 1 calc R . .
H5B H -0.3008 0.9476 0.6991 0.041 Uiso 1 1 calc R . .
C6 C -0.4530(5) 0.8696(5) 0.6889(3) 0.0368(12) Uani 1 1 d . . .
H6A H -0.4979 0.8173 0.7330 0.044 Uiso 1 1 calc R . .
H6B H -0.5296 0.9627 0.6544 0.044 Uiso 1 1 calc R . .
C7 C -0.3872(5) 0.7918(5) 0.6210(3) 0.0358(11) Uani 1 1 d . . .
H7A H -0.3530 0.8496 0.5722 0.043 Uiso 1 1 calc R . .
H7B H -0.4624 0.7769 0.5910 0.043 Uiso 1 1 calc R . .
C8 C -0.2584(4) 0.6480(4) 0.6709(3) 0.0286(10) Uani 1 1 d . . .
H8A H -0.2150 0.6031 0.6248 0.034 Uiso 1 1 calc R . .
H8B H -0.2947 0.5864 0.7148 0.034 Uiso 1 1 calc R . .
C9 C 0.0810(4) 0.2511(4) 0.6701(3) 0.0193(9) Uani 1 1 d . . .
H9 H 0.1617 0.1734 0.7172 0.023 Uiso 1 1 calc R . .
C10 C -0.0656(4) 0.2510(4) 0.7002(3) 0.0276(10) Uani 1 1 d . . .
H10A H -0.0749 0.2627 0.7616 0.033 Uiso 1 1 calc R . .
H10B H -0.1464 0.3308 0.6558 0.033 Uiso 1 1 calc R . .
C11 C -0.0756(5) 0.1126(4) 0.7046(3) 0.0308(11) Uani 1 1 d . . .
H11A H -0.0008 0.0337 0.7535 0.037 Uiso 1 1 calc R . .
H11B H -0.1711 0.1179 0.7210 0.037 Uiso 1 1 calc R . .
C12 C -0.0549(5) 0.0854(5) 0.6123(3) 0.0364(12) Uani 1 1 d . . .
H12A H -0.1372 0.1574 0.5652 0.044 Uiso 1 1 calc R . .
H12B H -0.0539 -0.0066 0.6191 0.044 Uiso 1 1 calc R . .
C13 C 0.0869(6) 0.0879(5) 0.5795(3) 0.0405(13) Uani 1 1 d . . .
H13A H 0.0925 0.0787 0.5174 0.049 Uiso 1 1 calc R . .
H13B H 0.1696 0.0073 0.6220 0.049 Uiso 1 1 calc R . .
C14 C 0.0981(5) 0.2252(5) 0.5760(3) 0.0331(11) Uani 1 1 d . . .
H14A H 0.1930 0.2201 0.5584 0.040 Uiso 1 1 calc R . .
H14B H 0.0223 0.3048 0.5281 0.040 Uiso 1 1 calc R . .
C15 C 0.2303(4) 0.5717(4) 0.8399(3) 0.0241(10) Uani 1 1 d . . .
C16 C 0.3935(5) 0.5365(5) 0.8593(4) 0.0454(13) Uani 1 1 d . . .
H16A H 0.4322 0.5555 0.8007 0.068 Uiso 1 1 calc R . .
H16B H 0.4460 0.4378 0.8961 0.068 Uiso 1 1 calc R . .
H16C H 0.4047 0.5942 0.8934 0.068 Uiso 1 1 calc R . .
C17 C 0.1694(5) 0.5610(5) 0.9339(3) 0.0361(11) Uani 1 1 d . . .
H17A H 0.0674 0.5792 0.9248 0.054 Uiso 1 1 calc R . .
H17B H 0.1785 0.6299 0.9580 0.054 Uiso 1 1 calc R . .
H17C H 0.2238 0.4673 0.9781 0.054 Uiso 1 1 calc R . .
C18 C 0.1550(5) 0.7248(4) 0.7724(3) 0.0370(12) Uani 1 1 d . . .
H18A H 0.0501 0.7582 0.7704 0.055 Uiso 1 1 calc R . .
H18B H 0.1808 0.7279 0.7105 0.055 Uiso 1 1 calc R . .
H18C H 0.1868 0.7845 0.7939 0.055 Uiso 1 1 calc R . .
C19 C 0.3795(4) 0.4105(4) 0.6580(3) 0.0240(9) Uani 1 1 d . . .
C20 C 0.3314(5) 0.5657(5) 0.5977(4) 0.0509(15) Uani 1 1 d . . .
H20A H 0.3394 0.6188 0.6364 0.076 Uiso 1 1 calc R . .
H20B H 0.2310 0.6046 0.5694 0.076 Uiso 1 1 calc R . .
H20C H 0.3934 0.5716 0.5493 0.076 Uiso 1 1 calc R . .
C21 C 0.3856(6) 0.3270(6) 0.5925(4) 0.0506(15) Uani 1 1 d . . .
H21A H 0.2906 0.3655 0.5562 0.076 Uiso 1 1 calc R . .
H21B H 0.4128 0.2290 0.6289 0.076 Uiso 1 1 calc R . .
H21C H 0.4572 0.3335 0.5509 0.076 Uiso 1 1 calc R . .
C22 C 0.5349(5) 0.3510(6) 0.7075(4) 0.0538(15) Uani 1 1 d . . .
H22A H 0.5350 0.3957 0.7536 0.081 Uiso 1 1 calc R . .
H22B H 0.5981 0.3693 0.6622 0.081 Uiso 1 1 calc R . .
H22C H 0.5699 0.2502 0.7382 0.081 Uiso 1 1 calc R . .
C23 C 0.2328(4) 0.1617(4) 0.8955(3) 0.0172(8) Uani 1 1 d . . .
H23 H 0.1406 0.1961 0.8544 0.021 Uiso 1 1 calc R . .
C24 C 0.2008(4) 0.1689(4) 0.9937(3) 0.0216(9) Uani 1 1 d . . .
H24A H 0.2914 0.1462 1.0312 0.026 Uiso 1 1 calc R . .
H24B H 0.1325 0.2650 0.9884 0.026 Uiso 1 1 calc R . .
C25 C 0.1358(5) 0.0663(4) 1.0430(3) 0.0274(10) Uani 1 1 d . . .
H25A H 0.0407 0.0943 1.0086 0.033 Uiso 1 1 calc R . .
H25B H 0.1208 0.0707 1.1058 0.033 Uiso 1 1 calc R . .
C26 C 0.2367(5) -0.0857(4) 1.0494(3) 0.0296(10) Uani 1 1 d . . .
H26A H 0.3280 -0.1175 1.0894 0.035 Uiso 1 1 calc R . .
H26B H 0.1898 -0.1481 1.0777 0.035 Uiso 1 1 calc R . .
C27 C 0.2699(5) -0.0949(4) 0.9526(3) 0.0283(10) Uani 1 1 d . . .
H27A H 0.1799 -0.0744 0.9154 0.034 Uiso 1 1 calc R . .
H27B H 0.3393 -0.1911 0.9591 0.034 Uiso 1 1 calc R . .
C28 C 0.3338(4) 0.0086(4) 0.9015(3) 0.0211(9) Uani 1 1 d . . .
H28A H 0.3466 0.0043 0.8384 0.025 Uiso 1 1 calc R . .
H28B H 0.4298 -0.0191 0.9345 0.025 Uiso 1 1 calc R . .

loop_
_atom_site_aniso_label
_atom_site_aniso_U_11
_atom_site_aniso_U_22
_atom_site_aniso_U_33
_atom_site_aniso_U_23
_atom_site_aniso_U_13
_atom_site_aniso_U_12
P1 0.0199(6) 0.0178(5) 0.0190(6) -0.0060(5) 0.0028(5) -0.0064(4)
P2 0.0205(6) 0.0175(5) 0.0182(6) -0.0057(4) 0.0023(5) -0.0080(4)
P3 0.0195(6) 0.0172(5) 0.0197(6) -0.0036(5) 0.0017(5) -0.0077(5)
C1 0.017(2) 0.015(2) 0.022(2) -0.0042(17) -0.0006(17) -0.0060(16)
C2 0.016(2) 0.0137(19) 0.018(2) -0.0025(17) -0.0004(17) -0.0020(16)
C3 0.019(2) 0.021(2) 0.023(2) -0.0081(18) 0.0022(18) -0.0060(18)
C4 0.026(2) 0.035(3) 0.039(3) -0.021(2) 0.001(2) -0.003(2)
C5 0.029(3) 0.026(2) 0.046(3) -0.021(2) 0.006(2) -0.002(2)
C6 0.027(3) 0.031(3) 0.044(3) -0.014(2) 0.003(2) -0.003(2)
C7 0.026(2) 0.035(3) 0.040(3) -0.018(2) -0.005(2) -0.003(2)
C8 0.026(2) 0.028(2) 0.034(3) -0.017(2) 0.001(2) -0.008(2)
C9 0.023(2) 0.0149(19) 0.017(2) -0.0045(17) -0.0021(17) -0.0049(17)
C10 0.027(2) 0.024(2) 0.034(3) -0.010(2) 0.000(2) -0.0114(19)
C11 0.033(3) 0.020(2) 0.039(3) -0.003(2) 0.000(2) -0.015(2)
C12 0.055(3) 0.025(2) 0.029(3) -0.004(2) -0.010(2) -0.020(2)
C13 0.071(4) 0.036(3) 0.029(3) -0.021(2) 0.013(3) -0.029(3)
C14 0.047(3) 0.036(3) 0.023(3) -0.013(2) 0.003(2) -0.021(2)
C15 0.029(2) 0.020(2) 0.026(2) -0.0113(18) -0.0025(19) -0.0092(18)
C16 0.038(3) 0.039(3) 0.074(4) -0.030(3) 0.001(3) -0.022(2)
C17 0.052(3) 0.033(3) 0.029(3) -0.017(2) 0.001(2) -0.019(2)
C18 0.047(3) 0.022(2) 0.045(3) -0.013(2) -0.002(2) -0.016(2)
C19 0.022(2) 0.022(2) 0.024(2) -0.0042(19) 0.0059(19) -0.0081(18)
C20 0.046(3) 0.041(3) 0.047(3) 0.009(3) 0.021(3) -0.018(3)
C21 0.056(3) 0.069(4) 0.056(4) -0.040(3) 0.039(3) -0.042(3)
C22 0.033(3) 0.090(4) 0.040(3) -0.014(3) 0.014(3) -0.033(3)
C23 0.0146(19) 0.017(2) 0.018(2) -0.0048(17) 0.0027(16) -0.0059(16)
C24 0.023(2) 0.025(2) 0.019(2) -0.0079(18) 0.0058(18) -0.0123(18)
C25 0.031(2) 0.036(3) 0.018(2) -0.008(2) 0.0057(19) -0.018(2)
C26 0.036(3) 0.027(2) 0.020(2) 0.0060(19) -0.006(2) -0.018(2)
C27 0.031(2) 0.017(2) 0.034(3) -0.0054(19) 0.000(2) -0.0097(19)
C28 0.025(2) 0.020(2) 0.018(2) -0.0074(18) 0.0055(18) -0.0094(18)

loop_
_geom_bond_atom_site_label_1
_geom_bond_atom_site_label_2
_geom_bond_distance
_geom_bond_site_symmetry_2
_geom_bond_publ_flag
P1 C3 1.898(4) . ?
P1 C1 1.902(4) . ?
P1 P2 2.1986(17) . ?
P2 C2 1.860(4) . ?
P2 C9 1.880(4) . ?
P3 C1 1.854(4) . ?
P3 C23 1.856(4) . ?
P3 C2 1.864(4) . ?
C1 C15 1.569(5) . ?
C1 C2 1.576(5) . ?
C2 C19 1.556(5) . ?
C3 C4 1.531(5) . ?
C3 C8 1.532(5) . ?
C4 C5 1.521(6) . ?
C5 C6 1.507(6) . ?
C6 C7 1.505(6) . ?
C7 C8 1.531(5) . ?
C9 C14 1.520(5) . ?
C9 C10 1.535(5) . ?
C10 C11 1.531(5) . ?
C11 C12 1.503(6) . ?
C12 C13 1.510(6) . ?
C13 C14 1.527(5) . ?
C15 C16 1.527(6) . ?
C15 C18 1.530(5) . ?
C15 C17 1.530(6) . ?
C19 C22 1.516(6) . ?
C19 C21 1.517(6) . ?
C19 C20 1.524(5) . ?
C23 C24 1.529(5) . ?
C23 C28 1.535(5) . ?
C24 C25 1.516(5) . ?
C25 C26 1.524(6) . ?
C26 C27 1.516(6) . ?
C27 C28 1.523(5) . ?
